data_7112957
loop_
_publ_author_name
'O, Wylie W N'
'Lough, Alan J.'
'Morris, Robert H.'

_publ_section_title
;
 The hydrogenation of molecules with polar bonds catalyzed by a
 ruthenium(II) complex bearing a chelating N-heterocyclic carbene with a
 primary amine donor.
;
_journal_issue 43
_journal_name_full 'Chemical communications (Cambridge, England)'
_journal_page_first 8240
_journal_page_last 8242
_journal_paper_doi 10.1039/c0cc02664f
_journal_volume 46
_journal_year 2010
_chemical_formula_moiety 'C26 H33 N4 Ru, F6 P'
_chemical_formula_sum 'C26 H33 F6 N4 P Ru'
_chemical_formula_weight 647.60
_chemical_name_systematic
;
?
;
_space_group_IT_number 2
_symmetry_cell_setting triclinic
_symmetry_space_group_name_Hall '-P 1'
_symmetry_space_group_name_H-M 'P -1'
_atom_sites_solution_hydrogens geom
_atom_sites_solution_primary direct
_atom_sites_solution_secondary difmap
_audit_creation_method SHELXL-97
_cell_angle_alpha 73.954(4)
_cell_angle_beta 73.396(3)
_cell_angle_gamma 88.187(4)
_cell_formula_units_Z 4
_cell_length_a 12.973(1)
_cell_length_b 13.1208(7)
_cell_length_c 17.1470(14)
_cell_measurement_reflns_used 25132
_cell_measurement_temperature 150(1)
_cell_measurement_theta_max 27.5
_cell_measurement_theta_min 2.6
_cell_volume 2684.5(3)
_computing_cell_refinement 'Denzo-SMN (Otwinowski & Minor, 1997)'
_computing_data_collection 'Collect (Nonius B.V., 1997-2002)'
_computing_data_reduction Denzo-SMN
_computing_molecular_graphics 'PLATON (Spek, 2009)'
_computing_publication_material 'SHELXTL V6.1'
_computing_structure_refinement 'SHELXTL V6.1 (Sheldrick, 2008)'
_computing_structure_solution 'SIR-92 (Altomare et al., 1994)'
_diffrn_ambient_temperature 150(1)
_diffrn_detector_area_resol_mean 9
_diffrn_measured_fraction_theta_full 0.991
_diffrn_measured_fraction_theta_max 0.967
_diffrn_measurement_device_type 'Nonius KappaCCD'
_diffrn_measurement_method '\f scans and \w scans with \k offsets'
_diffrn_radiation_monochromator graphite
_diffrn_radiation_source 'fine-focus sealed tube'
_diffrn_radiation_type MoK\a
_diffrn_radiation_wavelength 0.71073
_diffrn_reflns_av_R_equivalents 0.092
_diffrn_reflns_av_sigmaI/netI 0.1448
_diffrn_reflns_limit_h_max 16
_diffrn_reflns_limit_h_min -16
_diffrn_reflns_limit_k_max 16
_diffrn_reflns_limit_k_min -16
_diffrn_reflns_limit_l_max 22
_diffrn_reflns_limit_l_min -22
_diffrn_reflns_number 12107
_diffrn_reflns_theta_full 25.24
_diffrn_reflns_theta_max 27.65
_diffrn_reflns_theta_min 2.58
_exptl_absorpt_coefficient_mu 0.709
_exptl_absorpt_correction_T_max 0.990
_exptl_absorpt_correction_T_min 0.826
_exptl_absorpt_correction_type multi-scan
_exptl_absorpt_process_details
;
multi-scan from symmetry-related measurements
Sortav (Blessing 1995)
;
_exptl_crystal_colour yellow
_exptl_crystal_density_diffrn 1.602
_exptl_crystal_density_method 'not measured'
_exptl_crystal_description plate
_exptl_crystal_F_000 1320
_exptl_crystal_size_max 0.20
_exptl_crystal_size_mid 0.14
_exptl_crystal_size_min 0.04
_refine_diff_density_max 1.466
_refine_diff_density_min -1.040
_refine_diff_density_rms 0.163
_refine_ls_extinction_method none
_refine_ls_goodness_of_fit_ref 1.033
_refine_ls_hydrogen_treatment constr
_refine_ls_matrix_type full
_refine_ls_number_parameters 719
_refine_ls_number_reflns 12107
_refine_ls_number_restraints 7
_refine_ls_restrained_S_all 1.034
_refine_ls_R_factor_all 0.1650
_refine_ls_R_factor_gt 0.0854
_refine_ls_shift/su_max 0.001
_refine_ls_shift/su_mean 0.000
_refine_ls_structure_factor_coef Fsqd
_refine_ls_weighting_details 'calc w=1/[\s^2^(Fo^2^)+(0.1173P)^2^+1.3981P] where P=(Fo^2^+2Fc^2^)/3'
_refine_ls_weighting_scheme calc
_refine_ls_wR_factor_gt 0.2046
_refine_ls_wR_factor_ref 0.2473
_reflns_number_gt 6520
_reflns_number_total 12107
_reflns_threshold_expression I>2\s(I)
_cod_data_source_file c0cc02664f.txt
_cod_data_source_block 2a
_cod_depositor_comments
;
The following automatic conversions were performed:

'_symmetry_cell_setting' value 'Triclinic' changed to 'triclinic'
according to
/usr/data/users/saulius/automatic-downloads/retrospective/RSC/lib/dictionaries/cif_core.dic
dictionary named 'cif_core.dic' version 2.4.2 from 2011-04-26.

Automatic conversion script
Id: cif_fix_values 2281 2013-09-26 08:29:07Z andrius 
;
_cod_database_code 7112957

loop_
_symmetry_equiv_pos_as_xyz
'x, y, z'
'-x, -y, -z'

loop_
_atom_site_label
_atom_site_type_symbol
_atom_site_fract_x
_atom_site_fract_y
_atom_site_fract_z
_atom_site_U_iso_or_equiv
_atom_site_adp_type
_atom_site_occupancy
_atom_site_symmetry_multiplicity
_atom_site_calc_flag
_atom_site_refinement_flags
_atom_site_disorder_assembly
_atom_site_disorder_group
Ru1A Ru 0.66721(6) 0.33242(5) 0.66050(5) 0.0363(2) Uani 1 1 d . . .
N1A N 0.6837(8) 0.0896(6) 0.7363(6) 0.055(2) Uani 1 1 d . . .
N2A N 0.6235(7) 0.1632(5) 0.8361(5) 0.0409(19) Uani 1 1 d . . .
N3A N 0.7434(6) 0.4130(6) 0.7278(5) 0.0393(18) Uani 1 1 d . . .
H3A1 H 0.8134 0.4316 0.6950 0.047 Uiso 1 1 calc R . .
H3A2 H 0.7092 0.4752 0.7295 0.047 Uiso 1 1 calc R . .
N4A N 0.8334(7) 0.3163(6) 0.5962(6) 0.046(2) Uani 1 1 d . . .
C1A C 0.6629(9) 0.1897(7) 0.7470(7) 0.046(2) Uani 1 1 d . . .
C2A C 0.6593(11) 0.0091(8) 0.8123(8) 0.062(3) Uani 1 1 d . . .
H2AA H 0.6681 -0.0646 0.8187 0.075 Uiso 1 1 calc R . .
C3A C 0.6217(9) 0.0541(8) 0.8735(8) 0.053(3) Uani 1 1 d . . .
H3AA H 0.5977 0.0189 0.9324 0.064 Uiso 1 1 calc R . .
C4A C 0.5778(8) 0.2348(7) 0.8850(6) 0.042(2) Uani 1 1 d . . .
C5A C 0.4763(9) 0.2081(9) 0.9442(7) 0.052(3) Uani 1 1 d . . .
H5AA H 0.4389 0.1438 0.9506 0.063 Uiso 1 1 calc R . .
C6A C 0.4301(9) 0.2738(9) 0.9931(7) 0.053(3) Uani 1 1 d . . .
H6AA H 0.3607 0.2558 1.0327 0.064 Uiso 1 1 calc R . .
C7A C 0.4851(10) 0.3653(9) 0.9844(7) 0.057(3) Uani 1 1 d . . .
H7AA H 0.4540 0.4110 1.0182 0.068 Uiso 1 1 calc R . .
C8A C 0.5861(10) 0.3917(8) 0.9264(7) 0.051(3) Uani 1 1 d . . .
H8AA H 0.6230 0.4553 0.9220 0.061 Uiso 1 1 calc R . .
C9A C 0.6356(8) 0.3287(7) 0.8743(6) 0.042(2) Uani 1 1 d . . .
C10A C 0.7467(8) 0.3590(8) 0.8146(6) 0.041(2) Uani 1 1 d . . .
H10A H 0.7843 0.4066 0.8347 0.049 Uiso 1 1 calc R . .
H10B H 0.7881 0.2943 0.8142 0.049 Uiso 1 1 calc R . .
C11A C 0.7281(11) 0.0682(9) 0.6538(8) 0.065(3) Uani 1 1 d . . .
H11F H 0.7386 0.1350 0.6086 0.098 Uiso 1 1 calc R . .
H11G H 0.6780 0.0200 0.6463 0.098 Uiso 1 1 calc R . .
H11H H 0.7974 0.0353 0.6516 0.098 Uiso 1 1 calc R . .
C12A C 0.5406(8) 0.2910(7) 0.6128(6) 0.042(2) Uani 1 1 d . . .
C13A C 0.6069(7) 0.3743(8) 0.5471(6) 0.039(2) Uani 1 1 d . . .
C14A C 0.6041(8) 0.4654(7) 0.5784(7) 0.043(2) Uani 1 1 d . . .
C15A C 0.5341(7) 0.4366(7) 0.6627(6) 0.034(2) Uani 1 1 d . . .
C16A C 0.4922(8) 0.3299(8) 0.6864(6) 0.042(2) Uani 1 1 d . . .
C17A C 0.5075(9) 0.1871(9) 0.6032(8) 0.061(3) Uani 1 1 d . . .
H17D H 0.4480 0.1978 0.5776 0.091 Uiso 1 1 calc R . .
H17E H 0.4842 0.1351 0.6591 0.091 Uiso 1 1 calc R . .
H17F H 0.5689 0.1608 0.5667 0.091 Uiso 1 1 calc R . .
C18A C 0.6621(9) 0.3675(10) 0.4586(6) 0.057(3) Uani 1 1 d . . .
H18D H 0.6079 0.3543 0.4322 0.085 Uiso 1 1 calc R . .
H18E H 0.7113 0.3092 0.4611 0.085 Uiso 1 1 calc R . .
H18F H 0.7029 0.4345 0.4250 0.085 Uiso 1 1 calc R . .
C19A C 0.6538(9) 0.5746(8) 0.5263(7) 0.052(3) Uani 1 1 d . . .
H19D H 0.6036 0.6139 0.4973 0.077 Uiso 1 1 calc R . .
H19E H 0.7210 0.5676 0.4842 0.077 Uiso 1 1 calc R . .
H19F H 0.6691 0.6130 0.5637 0.077 Uiso 1 1 calc R . .
C20A C 0.5008(9) 0.5107(8) 0.7189(8) 0.055(3) Uani 1 1 d . . .
H20D H 0.4320 0.5405 0.7138 0.082 Uiso 1 1 calc R . .
H20E H 0.5560 0.5683 0.7010 0.082 Uiso 1 1 calc R . .
H20F H 0.4929 0.4709 0.7779 0.082 Uiso 1 1 calc R . .
C21A C 0.4054(8) 0.2747(8) 0.7625(7) 0.052(3) Uani 1 1 d . . .
H21D H 0.3369 0.2787 0.7486 0.078 Uiso 1 1 calc R . .
H21E H 0.4000 0.3086 0.8076 0.078 Uiso 1 1 calc R . .
H21F H 0.4218 0.2001 0.7816 0.078 Uiso 1 1 calc R . .
C22A C 0.8997(9) 0.2496(10) 0.6330(7) 0.059(3) Uani 1 1 d . . .
H22B H 0.8718 0.2086 0.6902 0.071 Uiso 1 1 calc R . .
C23A C 1.0041(10) 0.2392(10) 0.5913(8) 0.067(3) Uani 1 1 d . . .
H23B H 1.0458 0.1898 0.6195 0.080 Uiso 1 1 calc R . .
C24A C 1.0498(9) 0.2979(9) 0.5101(7) 0.053(3) Uani 1 1 d . . .
H24B H 1.1231 0.2914 0.4815 0.064 Uiso 1 1 calc R . .
C25A C 0.9875(8) 0.3654(8) 0.4720(7) 0.046(2) Uani 1 1 d . . .
H25C H 1.0153 0.4069 0.4148 0.056 Uiso 1 1 calc R . .
C26A C 0.8835(8) 0.3732(8) 0.5170(7) 0.048(2) Uani 1 1 d . . .
H26B H 0.8426 0.4242 0.4891 0.057 Uiso 1 1 calc R . .
Ru1B Ru 0.84755(6) 0.18158(6) 1.15748(5) 0.0360(2) Uani 1 1 d . . .
N1B N 0.6047(7) 0.2212(7) 1.2263(6) 0.050(2) Uani 1 1 d . . .
N2B N 0.6684(6) 0.1490(6) 1.3292(5) 0.0441(19) Uani 1 1 d . . .
N3B N 0.9302(6) 0.2488(6) 1.2277(5) 0.0384(18) Uani 1 1 d . . .
H3B1 H 0.9908 0.2113 1.2303 0.046 Uiso 1 1 calc R . .
H3B2 H 0.9534 0.3172 1.1959 0.046 Uiso 1 1 calc R . .
N4B N 0.8417(7) 0.3482(6) 1.0934(5) 0.0421(19) Uani 1 1 d . . .
C1B C 0.6996(7) 0.1885(8) 1.2422(7) 0.041(2) Uani 1 1 d . . .
C2B C 0.5224(8) 0.2022(10) 1.2981(8) 0.060(3) Uani 1 1 d . . .
H2BA H 0.4496 0.2179 1.3012 0.072 Uiso 1 1 calc R . .
C3B C 0.5591(8) 0.1580(9) 1.3634(7) 0.050(3) Uani 1 1 d . . .
H3BA H 0.5191 0.1370 1.4216 0.060 Uiso 1 1 calc R . .
C4B C 0.7361(8) 0.0972(7) 1.3817(6) 0.039(2) Uani 1 1 d . . .
C5B C 0.6955(9) 0.0016(9) 1.4396(7) 0.058(3) Uani 1 1 d . . .
H5BA H 0.6279 -0.0283 1.4433 0.070 Uiso 1 1 calc R . .
C6B C 0.7569(11) -0.0511(10) 1.4934(8) 0.065(3) Uani 1 1 d . . .
H6BA H 0.7298 -0.1161 1.5354 0.078 Uiso 1 1 calc R . .
C7B C 0.8560(9) -0.0077(8) 1.4847(7) 0.052(3) Uani 1 1 d . . .
H7BA H 0.8995 -0.0452 1.5182 0.062 Uiso 1 1 calc R . .
C8B C 0.8932(9) 0.0907(8) 1.4271(7) 0.046(2) Uani 1 1 d . . .
H8BA H 0.9604 0.1216 1.4231 0.056 Uiso 1 1 calc R . .
C9B C 0.8317(8) 0.1436(7) 1.3753(6) 0.038(2) Uani 1 1 d . . .
C11B C 0.5922(10) 0.2680(10) 1.1421(8) 0.066(3) Uani 1 1 d . . .
H11A H 0.5283 0.2352 1.1374 0.099 Uiso 1 1 calc R . .
H11B H 0.6561 0.2558 1.0993 0.099 Uiso 1 1 calc R . .
H11C H 0.5839 0.3445 1.1330 0.099 Uiso 1 1 calc R . .
C10B C 0.8724(8) 0.2528(7) 1.3158(6) 0.039(2) Uani 1 1 d . . .
H10D H 0.8107 0.2988 1.3142 0.046 Uiso 1 1 calc R . .
H10E H 0.9218 0.2849 1.3381 0.046 Uiso 1 1 calc R . .
C12B C 0.7926(9) 0.0515(7) 1.1193(7) 0.046(3) Uani 1 1 d . . .
C13B C 0.8729(9) 0.1145(7) 1.0489(6) 0.047(2) Uani 1 1 d . . .
C14B C 0.9717(8) 0.1127(7) 1.0689(6) 0.042(2) Uani 1 1 d . . .
C15B C 0.9513(8) 0.0482(7) 1.1563(7) 0.043(2) Uani 1 1 d . . .
C16B C 0.8428(8) 0.0097(7) 1.1871(6) 0.040(2) Uani 1 1 d . . .
C17B C 0.6814(9) 0.0229(9) 1.1231(8) 0.059(3) Uani 1 1 d . . .
H17A H 0.6802 -0.0453 1.1103 0.089 Uiso 1 1 calc R . .
H17B H 0.6571 0.0780 1.0815 0.089 Uiso 1 1 calc R . .
H17C H 0.6335 0.0170 1.1800 0.089 Uiso 1 1 calc R . .
C18B C 0.8534(9) 0.1614(9) 0.9615(7) 0.056(3) Uiso 1 1 d . . .
H18A H 0.8386 0.1036 0.9397 0.083 Uiso 1 1 calc R . .
H18B H 0.9176 0.2039 0.9220 0.083 Uiso 1 1 calc R . .
H18C H 0.7916 0.2066 0.9674 0.083 Uiso 1 1 calc R . .
C19B C 1.0786(10) 0.1569(9) 1.0080(9) 0.068(4) Uani 1 1 d . . .
H19A H 1.1103 0.1057 0.9769 0.101 Uiso 1 1 calc R . .
H19B H 1.1267 0.1706 1.0393 0.101 Uiso 1 1 calc R . .
H19C H 1.0690 0.2235 0.9679 0.101 Uiso 1 1 calc R . .
C20B C 1.0370(9) 0.0187(9) 1.2017(8) 0.057(3) Uani 1 1 d . . .
H20A H 1.0627 -0.0512 1.1975 0.086 Uiso 1 1 calc R . .
H20B H 1.0064 0.0163 1.2615 0.086 Uiso 1 1 calc R . .
H20C H 1.0972 0.0719 1.1756 0.086 Uiso 1 1 calc R . .
C21B C 0.7958(10) -0.0748(8) 1.2668(7) 0.055(3) Uani 1 1 d . . .
H21A H 0.8006 -0.1439 1.2550 0.083 Uiso 1 1 calc R . .
H21B H 0.7201 -0.0617 1.2907 0.083 Uiso 1 1 calc R . .
H21C H 0.8356 -0.0745 1.3075 0.083 Uiso 1 1 calc R . .
C22B C 0.7939(10) 0.4169(8) 1.1351(7) 0.055(3) Uani 1 1 d . . .
H22A H 0.7653 0.3927 1.1950 0.066 Uiso 1 1 calc R . .
C23B C 0.7839(10) 0.5265(8) 1.0928(8) 0.060(3) Uani 1 1 d . . .
H23A H 0.7499 0.5740 1.1241 0.072 Uiso 1 1 calc R . .
C24B C 0.8248(11) 0.5608(8) 1.0060(8) 0.063(3) Uani 1 1 d . . .
H24A H 0.8170 0.6319 0.9761 0.076 Uiso 1 1 calc R . .
C25B C 0.8771(9) 0.4909(8) 0.9629(7) 0.051(3) Uani 1 1 d . . .
H25B H 0.9086 0.5137 0.9032 0.061 Uiso 1 1 calc R . .
C26B C 0.8829(9) 0.3854(8) 1.0089(7) 0.048(3) Uani 1 1 d . . .
H26A H 0.9180 0.3374 0.9786 0.057 Uiso 1 1 calc R . .
P1A P 1.0854(3) 0.3908(3) 0.7406(2) 0.0756(11) Uani 1 1 d D . .
F1A F 0.9942(11) 0.4270(10) 0.6896(10) 0.089(4) Uani 0.634(13) 1 d P A 1
F2A F 1.1534(12) 0.3267(10) 0.7976(10) 0.084(4) Uani 0.634(13) 1 d P A 1
F3A F 1.0190(9) 0.2669(7) 0.7637(7) 0.061(3) Uani 0.634(13) 1 d P A 1
F4A F 0.9991(9) 0.4022(10) 0.8233(8) 0.080(4) Uani 0.634(13) 1 d P A 1
F5A F 1.1302(14) 0.5008(10) 0.7151(10) 0.109(6) Uani 0.634(13) 1 d P A 1
F6A F 1.1606(17) 0.358(2) 0.6659(18) 0.154(15) Uani 0.634(13) 1 d P A 1
F1C F 1.053(3) 0.4900(18) 0.780(2) 0.115(10) Uiso 0.366(13) 1 d PD A 2
F2C F 1.157(2) 0.337(3) 0.671(2) 0.097(14) Uiso 0.366(13) 1 d PD A 2
F3C F 0.9652(13) 0.350(3) 0.761(3) 0.160(14) Uiso 0.366(13) 1 d PD A 2
F4C F 1.088(2) 0.4819(16) 0.6549(11) 0.099(8) Uiso 0.366(13) 1 d PD A 2
F5C F 1.1989(14) 0.454(2) 0.7281(18) 0.104(9) Uiso 0.366(13) 1 d PD A 2
F6C F 1.112(3) 0.342(2) 0.8284(12) 0.108(12) Uiso 0.366(13) 1 d PD A 2
P1B P 1.2220(2) 0.28542(18) 0.24987(19) 0.0387(5) Uani 1 1 d . . .
F1B F 1.3097(7) 0.3728(6) 0.1851(5) 0.096(3) Uani 1 1 d . . .
F2B F 1.1342(7) 0.1980(6) 0.3145(5) 0.084(2) Uani 1 1 d . . .
F3B F 1.1352(6) 0.3697(6) 0.2564(7) 0.097(3) Uani 1 1 d . . .
F4B F 1.1894(6) 0.2591(6) 0.1743(5) 0.078(2) Uani 1 1 d . . .
F5B F 1.3096(6) 0.2014(6) 0.2427(7) 0.094(3) Uani 1 1 d . . .
F6B F 1.2572(6) 0.3111(6) 0.3231(5) 0.078(2) Uani 1 1 d . . .

loop_
_atom_site_aniso_label
_atom_site_aniso_U_11
_atom_site_aniso_U_22
_atom_site_aniso_U_33
_atom_site_aniso_U_23
_atom_site_aniso_U_13
_atom_site_aniso_U_12
Ru1A 0.0415(5) 0.0371(4) 0.0295(4) -0.0091(3) -0.0094(4) 0.0049(3)
N1A 0.080(7) 0.036(4) 0.051(6) -0.014(4) -0.020(5) 0.011(4)
N2A 0.060(5) 0.025(4) 0.037(5) -0.005(3) -0.019(4) 0.007(3)
N3A 0.043(5) 0.037(4) 0.038(5) -0.010(3) -0.011(4) -0.002(3)
N4A 0.046(5) 0.044(4) 0.049(6) -0.018(4) -0.014(4) 0.014(4)
C1A 0.064(7) 0.039(5) 0.038(6) -0.020(4) -0.009(5) 0.004(5)
C2A 0.092(9) 0.027(5) 0.073(9) -0.012(5) -0.036(7) 0.011(5)
C3A 0.065(7) 0.036(5) 0.052(7) -0.003(5) -0.015(6) 0.005(5)
C4A 0.049(6) 0.040(5) 0.043(6) -0.010(4) -0.021(5) 0.001(4)
C5A 0.044(6) 0.068(7) 0.035(6) 0.000(5) -0.010(5) -0.008(5)
C6A 0.055(7) 0.066(7) 0.030(6) -0.007(5) -0.006(5) 0.009(5)
C7A 0.069(8) 0.060(7) 0.037(6) -0.020(5) -0.004(6) 0.017(6)
C8A 0.070(8) 0.042(5) 0.049(7) -0.018(5) -0.026(6) 0.013(5)
C9A 0.052(6) 0.047(5) 0.031(6) -0.013(4) -0.017(5) 0.013(5)
C10A 0.040(6) 0.050(5) 0.030(5) -0.009(4) -0.008(4) -0.002(4)
C11A 0.101(10) 0.047(6) 0.055(8) -0.023(6) -0.028(7) 0.022(6)
C12A 0.044(6) 0.047(5) 0.039(6) -0.017(5) -0.013(5) -0.003(4)
C13A 0.027(5) 0.062(6) 0.027(5) -0.011(4) -0.007(4) 0.003(4)
C14A 0.047(6) 0.040(5) 0.043(6) -0.008(4) -0.020(5) 0.012(4)
C15A 0.035(5) 0.044(5) 0.021(5) -0.008(4) -0.003(4) 0.005(4)
C16A 0.041(6) 0.052(6) 0.036(6) -0.018(5) -0.011(5) 0.004(4)
C17A 0.048(7) 0.064(7) 0.080(9) -0.036(7) -0.018(6) -0.009(5)
C18A 0.051(7) 0.084(8) 0.035(6) -0.020(6) -0.008(5) -0.012(6)
C19A 0.041(6) 0.058(6) 0.047(7) 0.000(5) -0.012(5) -0.003(5)
C20A 0.064(7) 0.047(6) 0.061(8) -0.023(5) -0.026(6) 0.027(5)
C21A 0.045(6) 0.059(6) 0.046(7) -0.003(5) -0.016(5) 0.003(5)
C22A 0.053(7) 0.079(8) 0.039(7) -0.010(6) -0.009(6) 0.001(6)
C23A 0.055(8) 0.076(8) 0.060(9) -0.014(7) -0.010(7) 0.020(6)
C24A 0.053(7) 0.062(6) 0.043(7) -0.021(5) -0.008(6) 0.008(5)
C25A 0.047(6) 0.047(5) 0.035(6) -0.006(5) 0.000(5) -0.001(5)
C26A 0.042(6) 0.050(5) 0.036(6) 0.002(5) -0.003(5) 0.001(5)
Ru1B 0.0415(5) 0.0365(4) 0.0314(5) -0.0099(3) -0.0124(4) 0.0047(3)
N1B 0.035(5) 0.083(6) 0.038(5) -0.019(5) -0.019(4) 0.009(4)
N2B 0.035(5) 0.055(5) 0.038(5) -0.008(4) -0.009(4) 0.003(4)
N3B 0.042(5) 0.041(4) 0.033(5) -0.009(3) -0.014(4) 0.006(3)
N4B 0.053(5) 0.030(4) 0.038(5) -0.005(3) -0.010(4) 0.004(3)
C1B 0.027(5) 0.055(6) 0.045(6) -0.019(5) -0.012(5) 0.001(4)
C2B 0.026(5) 0.093(8) 0.067(8) -0.022(7) -0.020(6) -0.002(5)
C3B 0.027(5) 0.082(7) 0.035(6) -0.020(5) 0.001(5) -0.005(5)
C4B 0.046(6) 0.046(5) 0.024(5) -0.015(4) -0.004(4) 0.005(4)
C5B 0.049(7) 0.069(7) 0.050(7) -0.017(6) -0.004(6) -0.015(5)
C6B 0.090(10) 0.064(7) 0.035(7) -0.011(5) -0.012(7) 0.009(7)
C7B 0.055(7) 0.058(6) 0.038(6) -0.005(5) -0.018(5) 0.018(5)
C8B 0.046(6) 0.057(6) 0.041(6) -0.013(5) -0.024(5) 0.012(5)
C9B 0.043(6) 0.043(5) 0.026(5) -0.011(4) -0.007(4) 0.004(4)
C11B 0.060(8) 0.089(9) 0.048(7) -0.008(6) -0.025(6) 0.012(6)
C10B 0.041(5) 0.040(5) 0.033(5) -0.009(4) -0.008(4) 0.001(4)
C12B 0.060(7) 0.040(5) 0.049(7) -0.016(5) -0.027(6) -0.005(5)
C13B 0.070(7) 0.040(5) 0.031(6) -0.009(4) -0.015(5) 0.003(5)
C14B 0.048(6) 0.037(5) 0.035(6) -0.007(4) -0.007(5) -0.001(4)
C15B 0.054(6) 0.038(5) 0.039(6) -0.008(4) -0.019(5) 0.007(4)
C16B 0.049(6) 0.035(5) 0.032(5) 0.002(4) -0.013(5) -0.004(4)
C17B 0.068(8) 0.058(6) 0.054(7) -0.008(6) -0.029(6) -0.004(5)
C19B 0.055(7) 0.061(7) 0.072(9) -0.025(6) 0.011(7) 0.000(6)
C20B 0.053(7) 0.057(6) 0.073(9) -0.027(6) -0.028(6) 0.016(5)
C21B 0.073(8) 0.044(6) 0.044(7) -0.010(5) -0.012(6) 0.001(5)
C22B 0.074(8) 0.041(5) 0.044(7) -0.014(5) -0.009(6) 0.010(5)
C23B 0.076(8) 0.039(5) 0.063(8) -0.008(5) -0.024(7) 0.015(5)
C24B 0.101(10) 0.028(5) 0.051(8) 0.010(5) -0.027(7) -0.001(5)
C25B 0.061(7) 0.049(6) 0.041(6) -0.008(5) -0.017(6) 0.002(5)
C26B 0.067(7) 0.040(5) 0.037(6) -0.009(5) -0.016(5) 0.000(5)
P1A 0.081(3) 0.077(2) 0.048(2) -0.0029(16) -0.0042(18) 0.0362(19)
F1A 0.094(10) 0.079(8) 0.101(11) -0.026(8) -0.036(8) 0.009(7)
F2A 0.086(9) 0.087(9) 0.106(10) -0.044(8) -0.059(9) 0.061(8)
F3A 0.079(7) 0.046(5) 0.055(7) -0.008(5) -0.021(6) 0.003(5)
F4A 0.064(8) 0.096(9) 0.064(8) -0.027(7) 0.011(6) -0.002(6)
F5A 0.118(13) 0.074(8) 0.103(12) -0.025(8) 0.023(10) -0.043(8)
F6A 0.101(14) 0.16(2) 0.19(2) -0.14(2) 0.074(13) -0.063(12)
P1B 0.0399(14) 0.0394(12) 0.0378(14) -0.0125(11) -0.0117(12) 0.0060(10)
F1B 0.095(6) 0.094(5) 0.075(6) -0.007(4) 0.000(5) -0.042(5)
F2B 0.086(6) 0.085(5) 0.063(5) 0.010(4) -0.018(4) -0.034(4)
F3B 0.078(5) 0.089(5) 0.149(8) -0.061(5) -0.049(6) 0.048(4)
F4B 0.074(5) 0.118(6) 0.052(5) -0.027(4) -0.027(4) 0.001(4)
F5B 0.078(5) 0.073(4) 0.177(8) -0.069(5) -0.075(6) 0.036(4)
F6B 0.079(5) 0.108(5) 0.069(5) -0.046(4) -0.035(4) 0.000(4)

loop_
_atom_type_symbol
_atom_type_description
_atom_type_scat_dispersion_real
_atom_type_scat_dispersion_imag
_atom_type_scat_source
C C 0.0033 0.0016 'International Tables Vol C Tables 4.2.6.8 and 6.1.1.4'
H H 0.0000 0.0000 'International Tables Vol C Tables 4.2.6.8 and 6.1.1.4'
F F 0.0171 0.0103 'International Tables Vol C Tables 4.2.6.8 and 6.1.1.4'
N N 0.0061 0.0033 'International Tables Vol C Tables 4.2.6.8 and 6.1.1.4'
P P 0.1023 0.0942 'International Tables Vol C Tables 4.2.6.8 and 6.1.1.4'
Ru Ru -1.2594 0.8363 'International Tables Vol C Tables 4.2.6.8 and 6.1.1.4'

loop_
_geom_angle_atom_site_label_1
_geom_angle_atom_site_label_2
_geom_angle_atom_site_label_3
_geom_angle
C1A Ru1A N4A 90.9(4)
C1A Ru1A C15A 124.6(4)
N4A Ru1A C15A 144.4(3)
C1A Ru1A C12A 96.3(4)
N4A Ru1A C12A 119.7(3)
C15A Ru1A C12A 63.6(3)
C1A Ru1A C16A 93.0(4)
N4A Ru1A C16A 158.8(3)
C15A Ru1A C16A 38.2(3)
C12A Ru1A C16A 39.1(3)
C1A Ru1A N3A 91.9(3)
N4A Ru1A N3A 81.3(3)
C15A Ru1A N3A 94.2(3)
C12A Ru1A N3A 157.1(3)
C16A Ru1A N3A 119.3(3)
C1A Ru1A C14A 157.0(4)
N4A Ru1A C14A 108.5(4)
C15A Ru1A C14A 37.9(4)
C12A Ru1A C14A 63.6(4)
C16A Ru1A C14A 64.5(4)
N3A Ru1A C14A 102.9(3)
C1A Ru1A C13A 129.8(4)
N4A Ru1A C13A 97.5(3)
C15A Ru1A C13A 63.0(3)
C12A Ru1A C13A 37.7(4)
C16A Ru1A C13A 64.4(3)
N3A Ru1A C13A 138.3(3)
C14A Ru1A C13A 37.7(4)
C1A N1A C2A 113.4(9)
C1A N1A C11A 124.3(9)
C2A N1A C11A 122.3(8)
C3A N2A C1A 112.1(8)
C3A N2A C4A 121.6(9)
C1A N2A C4A 125.9(7)
C10A N3A Ru1A 120.3(5)
C26A N4A C22A 112.7(9)
C26A N4A Ru1A 123.6(7)
C22A N4A Ru1A 123.6(8)
N1A C1A N2A 99.9(8)
N1A C1A Ru1A 130.7(8)
N2A C1A Ru1A 128.9(6)
C3A C2A N1A 107.2(9)
C2A C3A N2A 107.4(10)
C5A C4A C9A 121.1(9)
C5A C4A N2A 118.8(8)
C9A C4A N2A 120.1(9)
C6A C5A C4A 120.7(10)
C7A C6A C5A 119.3(11)
C6A C7A C8A 120.3(10)
C7A C8A C9A 122.7(10)
C8A C9A C4A 115.9(10)
C8A C9A C10A 120.6(9)
C4A C9A C10A 123.4(9)
N3A C10A C9A 111.6(8)
C13A C12A C16A 109.0(8)
C13A C12A C17A 125.8(9)
C16A C12A C17A 124.2(9)
C13A C12A Ru1A 73.0(5)
C16A C12A Ru1A 70.8(5)
C17A C12A Ru1A 131.4(8)
C12A C13A C14A 108.1(8)
C12A C13A C18A 124.5(9)
C14A C13A C18A 127.2(9)
C12A C13A Ru1A 69.3(5)
C14A C13A Ru1A 70.8(5)
C18A C13A Ru1A 129.1(7)
C15A C14A C13A 106.8(8)
C15A C14A C19A 127.2(9)
C13A C14A C19A 125.5(10)
C15A C14A Ru1A 69.2(5)
C13A C14A Ru1A 71.5(5)
C19A C14A Ru1A 130.8(7)
C14A C15A C16A 111.0(8)
C14A C15A C20A 125.4(8)
C16A C15A C20A 123.5(9)
C14A C15A Ru1A 72.9(5)
C16A C15A Ru1A 71.6(5)
C20A C15A Ru1A 125.9(7)
C15A C16A C12A 105.0(8)
C15A C16A C21A 128.2(9)
C12A C16A C21A 126.1(9)
C15A C16A Ru1A 70.2(5)
C12A C16A Ru1A 70.1(5)
C21A C16A Ru1A 131.1(7)
C23A C22A N4A 123.0(11)
C24A C23A C22A 121.4(12)
C25A C24A C23A 117.4(11)
C24A C25A C26A 118.7(10)
N4A C26A C25A 126.6(10)
C1B Ru1B C16B 95.2(4)
C1B Ru1B N4B 89.5(4)
C16B Ru1B N4B 162.4(3)
C1B Ru1B C15B 128.4(4)
C16B Ru1B C15B 37.9(4)
N4B Ru1B C15B 141.9(4)
C1B Ru1B N3B 91.4(3)
C16B Ru1B N3B 115.2(3)
N4B Ru1B N3B 81.6(3)
C15B Ru1B N3B 93.3(3)
C1B Ru1B C12B 93.5(4)
C16B Ru1B C12B 39.1(4)
N4B Ru1B C12B 123.8(3)
C15B Ru1B C12B 64.1(4)
N3B Ru1B C12B 154.2(3)
C1B Ru1B C13B 124.8(4)
C16B Ru1B C13B 63.8(4)
N4B Ru1B C13B 99.6(3)
C15B Ru1B C13B 63.4(4)
N3B Ru1B C13B 143.7(4)
C12B Ru1B C13B 37.6(4)
C1B Ru1B C14B 156.1(4)
C16B Ru1B C14B 63.8(4)
N4B Ru1B C14B 107.2(3)
C15B Ru1B C14B 38.6(4)
N3B Ru1B C14B 107.5(3)
C12B Ru1B C14B 63.2(4)
C13B Ru1B C14B 37.1(4)
C2B N1B C1B 111.8(9)
C2B N1B C11B 123.5(9)
C1B N1B C11B 124.6(9)
C1B N2B C3B 111.6(8)
C1B N2B C4B 126.6(8)
C3B N2B C4B 121.7(9)
C10B N3B Ru1B 120.0(6)
C22B N4B C26B 117.3(8)
C22B N4B Ru1B 121.9(7)
C26B N4B Ru1B 120.8(6)
N1B C1B N2B 102.0(8)
N1B C1B Ru1B 129.1(8)
N2B C1B Ru1B 128.4(7)
C3B C2B N1B 109.0(9)
C2B C3B N2B 105.5(9)
C9B C4B C5B 122.7(10)
C9B C4B N2B 121.3(9)
C5B C4B N2B 115.9(9)
C4B C5B C6B 118.3(11)
C7B C6B C5B 119.5(11)
C6B C7B C8B 120.6(10)
C7B C8B C9B 119.8(10)
C4B C9B C8B 119.0(9)
C4B C9B C10B 122.6(9)
C8B C9B C10B 118.4(9)
N3B C10B C9B 112.4(7)
C13B C12B C16B 107.1(9)
C13B C12B C17B 127.7(10)
C16B C12B C17B 124.9(10)
C13B C12B Ru1B 71.9(5)
C16B C12B Ru1B 69.6(5)
C17B C12B Ru1B 128.2(8)
C14B C13B C12B 109.8(9)
C14B C13B C18B 127.6(10)
C12B C13B C18B 122.0(9)
C14B C13B Ru1B 72.3(6)
C12B C13B Ru1B 70.6(5)
C18B C13B Ru1B 130.5(7)
C13B C14B C15B 106.7(9)
C13B C14B C19B 126.0(10)
C15B C14B C19B 126.9(10)
C13B C14B Ru1B 70.5(6)
C15B C14B Ru1B 68.5(5)
C19B C14B Ru1B 131.6(7)
C16B C15B C14B 108.7(9)
C16B C15B C20B 126.5(10)
C14B C15B C20B 124.5(10)
C16B C15B Ru1B 70.8(5)
C14B C15B Ru1B 72.9(5)
C20B C15B Ru1B 127.4(7)
C15B C16B C12B 107.6(8)
C15B C16B C21B 125.2(9)
C12B C16B C21B 126.1(9)
C15B C16B Ru1B 71.3(5)
C12B C16B Ru1B 71.3(5)
C21B C16B Ru1B 132.1(7)
N4B C22B C23B 122.5(10)
C24B C23B C22B 118.4(10)
C23B C24B C25B 119.3(9)
C24B C25B C26B 118.6(10)
N4B C26B C25B 123.9(9)
F5A P1A F6A 96.5(11)
F5A P1A F2A 104.1(10)
F6A P1A F2A 88.4(14)
F5A P1A F3C 129.0(16)
F6A P1A F3C 112.5(17)
F2A P1A F3C 117.2(18)
F5A P1A F4A 94.5(7)
F6A P1A F4A 169.0(11)
F2A P1A F4A 88.6(8)
F3C P1A F4A 59.9(15)
F5A P1A F6C 102.2(15)
F6A P1A F6C 114.0(18)
F2A P1A F6C 25.7(11)
F3C P1A F6C 103(2)
F4A P1A F6C 63.0(13)
F5A P1A F2C 105.5(14)
F6A P1A F2C 9(2)
F2A P1A F2C 84.4(15)
F3C P1A F2C 107.0(17)
F4A P1A F2C 159.9(14)
F6C P1A F2C 109.5(19)
F5A P1A F4C 52.9(11)
F6A P1A F4C 72.0(16)
F2A P1A F4C 145.8(12)
F3C P1A F4C 96.5(19)
F4A P1A F4C 115.5(10)
F6C P1A F4C 155.0(15)
F2C P1A F4C 79.5(17)
F5A P1A F1C 47.3(12)
F6A P1A F1C 143.7(16)
F2A P1A F1C 101.6(12)
F3C P1A F1C 93.9(18)
F4A P1A F1C 47.3(12)
F6C P1A F1C 81.8(16)
F2C P1A F1C 152.8(17)
F4C P1A F1C 81.0(15)
F5A P1A F5C 41.0(10)
F6A P1A F5C 78.9(15)
F2A P1A F5C 66.9(12)
F3C P1A F5C 167.4(16)
F4A P1A F5C 109.6(11)
F6C P1A F5C 76.2(16)
F2C P1A F5C 85.0(6)
F4C P1A F5C 81.6(14)
F1C P1A F5C 73.5(14)
F5A P1A F1A 91.7(9)
F6A P1A F1A 91.9(14)
F2A P1A F1A 164.1(8)
F3C P1A F1A 48.5(15)
F4A P1A F1A 88.2(7)
F6C P1A F1A 148.6(14)
F2C P1A F1A 93.4(14)
F4C P1A F1A 48.0(10)
F1C P1A F1A 87.5(11)
F5C P1A F1A 128.6(12)
F5A P1A F3A 172.2(9)
F6A P1A F3A 84.2(9)
F2A P1A F3A 83.7(7)
F3C P1A F3A 44.5(14)
F4A P1A F3A 85.0(6)
F6C P1A F3A 84.5(12)
F2C P1A F3A 75.5(13)
F4C P1A F3A 120.5(11)
F1C P1A F3A 131.2(13)
F5C P1A F3A 146.2(10)
F1A P1A F3A 80.5(6)
F3B P1B F5B 179.6(7)
F3B P1B F6B 89.8(5)
F5B P1B F6B 90.3(5)
F3B P1B F2B 88.8(5)
F5B P1B F2B 91.5(5)
F6B P1B F2B 92.4(4)
F3B P1B F1B 91.1(5)
F5B P1B F1B 88.5(5)
F6B P1B F1B 87.7(4)
F2B P1B F1B 179.9(5)
F3B P1B F4B 91.3(5)
F5B P1B F4B 88.6(5)
F6B P1B F4B 178.5(4)
F2B P1B F4B 88.6(4)
F1B P1B F4B 91.3(5)

loop_
_geom_bond_atom_site_label_1
_geom_bond_atom_site_label_2
_geom_bond_distance
Ru1A C1A 2.033(10)
Ru1A N4A 2.156(8)
Ru1A C15A 2.166(9)
Ru1A C12A 2.176(9)
Ru1A C16A 2.185(10)
Ru1A N3A 2.195(7)
Ru1A C14A 2.215(9)
Ru1A C13A 2.224(9)
N1A C1A 1.382(12)
N1A C2A 1.392(14)
N1A C11A 1.468(14)
N2A C3A 1.395(12)
N2A C1A 1.410(12)
N2A C4A 1.432(12)
N3A C10A 1.473(12)
N4A C26A 1.338(13)
N4A C22A 1.364(14)
C2A C3A 1.310(16)
C4A C5A 1.398(15)
C4A C9A 1.404(13)
C5A C6A 1.374(15)
C6A C7A 1.366(16)
C7A C8A 1.384(16)
C8A C9A 1.392(14)
C9A C10A 1.501(14)
C12A C13A 1.423(14)
C12A C16A 1.460(13)
C12A C17A 1.507(13)
C13A C14A 1.435(13)
C13A C18A 1.508(13)
C14A C15A 1.424(14)
C14A C19A 1.512(14)
C15A C16A 1.424(13)
C15A C20A 1.521(13)
C16A C21A 1.477(14)
C22A C23A 1.360(16)
C23A C24A 1.359(16)
C24A C25A 1.342(15)
C25A C26A 1.367(14)
Ru1B C1B 2.067(10)
Ru1B C16B 2.169(9)
Ru1B N4B 2.169(7)
Ru1B C15B 2.175(9)
Ru1B N3B 2.183(7)
Ru1B C12B 2.193(8)
Ru1B C13B 2.210(10)
Ru1B C14B 2.233(10)
N1B C2B 1.346(14)
N1B C1B 1.366(12)
N1B C11B 1.459(14)
N2B C1B 1.378(13)
N2B C3B 1.386(12)
N2B C4B 1.456(12)
N3B C10B 1.497(12)
N4B C22B 1.333(12)
N4B C26B 1.344(13)
C2B C3B 1.322(15)
C4B C9B 1.362(13)
C4B C5B 1.375(14)
C5B C6B 1.413(17)
C6B C7B 1.375(17)
C7B C8B 1.392(15)
C8B C9B 1.392(13)
C9B C10B 1.518(13)
C12B C13B 1.418(15)
C12B C16B 1.460(13)
C12B C17B 1.481(14)
C13B C14B 1.415(15)
C13B C18B 1.545(14)
C14B C15B 1.456(14)
C14B C19B 1.497(15)
C15B C16B 1.409(14)
C15B C20B 1.514(14)
C16B C21B 1.483(14)
C22B C23B 1.441(14)
C23B C24B 1.376(17)
C24B C25B 1.377(15)
C25B C26B 1.404(14)
P1A F5A 1.473(12)
P1A F6A 1.532(15)
P1A F2A 1.560(11)
P1A F3C 1.573(10)
P1A F4A 1.576(11)
P1A F6C 1.596(10)
P1A F2C 1.605(10)
P1A F4C 1.610(10)
P1A F1C 1.620(10)
P1A F5C 1.646(10)
P1A F1A 1.648(13)
P1A F3A 1.755(10)
P1B F3B 1.556(6)
P1B F5B 1.561(6)
P1B F6B 1.571(7)
P1B F2B 1.581(7)
P1B F1B 1.581(8)
P1B F4B 1.595(7)
